data_4023617
loop_
_publ_author_name
'Isabelle Bonnaventure'
'Andr\'e B. Charette'

_publ_contact_author_address
;
      Universit\'e de Montr\'eal
      D\'epartement de Chimie
      C.P. 6128, Succ. Centre-ville
      Montr\'eal, Qu\'ebec
      Canada, H3C 3J7
;
_publ_contact_author_email andre.charette@umontreal.ca
_publ_contact_author_fax '+1 514 343 5900'
_publ_contact_author_name 'Dr Andr\'e B. Charette'
_publ_contact_author_phone '+1 514 343 6283'
_publ_section_title
;
 Probing the Importance of the Hemilabile Site of Bis(phosphine)
 Monoxide Ligands in the Copper-Catalyzed Addition of Diethylzinc to
 N-Phosphinoylimines: Discovery of New Effective Chiral Ligands
;
_journal_name_full 'Journal of Organic Chemistry'
_journal_page_first 6330
_journal_page_last 6340
_journal_paper_doi 10.1021/jo800969x
_journal_volume 73
_journal_year 2008
_chemical_absolute_configuration rm
_chemical_compound_source 'Synthesized by the authors. See text'
_chemical_formula_moiety 'C19 H30 O P2'
_chemical_formula_sum 'C19 H30 O P2'
_chemical_formula_weight 336.37
_chemical_name_systematic
; 
 ? 
;
_space_group_IT_number 1
_symmetry_cell_setting triclinic
_symmetry_space_group_name_Hall 'P 1'
_symmetry_space_group_name_H-M 'P 1'
_atom_sites_solution_hydrogens geom
_atom_sites_solution_primary direct
_atom_sites_solution_secondary difmap
_audit_creation_method SHELXL-97
_cell_angle_alpha 99.983(3)
_cell_angle_beta 93.624(3)
_cell_angle_gamma 107.887(3)
_cell_formula_units_Z 2
_cell_length_a 9.2647(4)
_cell_length_b 10.3599(4)
_cell_length_c 10.5290(5)
_cell_measurement_reflns_used 4295
_cell_measurement_temperature 100(2)
_cell_measurement_theta_max 70.62
_cell_measurement_theta_min 4.30
_cell_volume 939.84(7)
_computing_cell_refinement 'SMART (Bruker, 1999)'
_computing_data_collection 'SMART (Bruker, 1999)'
_computing_data_reduction 'SAINT (Bruker, 1999)'
_computing_molecular_graphics 'SHELXTL (Bruker, 1997)'
_computing_publication_material 'UdMX (local program)'
_computing_structure_refinement 'SHELXL97 (Sheldrick, 1997)'
_computing_structure_solution 'SHELXS97 (Sheldrick, 1997)'
_diffrn_ambient_temperature 100(2)
_diffrn_detector_area_resol_mean 5.5
_diffrn_measured_fraction_theta_full 0.968
_diffrn_measured_fraction_theta_max 0.968
_diffrn_measurement_device_type 'Bruker AXS Smart 2K/Platform'
_diffrn_measurement_method \w
_diffrn_radiation_monochromator graphite
_diffrn_radiation_source 'Sealed Tube'
_diffrn_radiation_type CuK\a
_diffrn_radiation_wavelength 1.54178
_diffrn_reflns_av_R_equivalents 0.048
_diffrn_reflns_av_sigmaI/netI 0.0701
_diffrn_reflns_limit_h_max 11
_diffrn_reflns_limit_h_min -11
_diffrn_reflns_limit_k_max 12
_diffrn_reflns_limit_k_min -12
_diffrn_reflns_limit_l_max 12
_diffrn_reflns_limit_l_min -12
_diffrn_reflns_number 10894
_diffrn_reflns_theta_full 70.61
_diffrn_reflns_theta_max 70.61
_diffrn_reflns_theta_min 4.30
_diffrn_standards_decay_% 0.00
_diffrn_standards_number 92
_exptl_absorpt_coefficient_mu 2.084
_exptl_absorpt_correction_T_max 0.9800
_exptl_absorpt_correction_T_min 0.4400
_exptl_absorpt_correction_type multi-scan
_exptl_absorpt_process_details 'Sadabs (Sheldrick,1996)'
_exptl_crystal_colour Colourless
_exptl_crystal_density_diffrn 1.189
_exptl_crystal_density_method 'not measured'
_exptl_crystal_description block
_exptl_crystal_F_000 364
_exptl_crystal_size_max 0.22
_exptl_crystal_size_mid 0.20
_exptl_crystal_size_min 0.14
_refine_diff_density_max 1.818
_refine_diff_density_min -0.742
_refine_diff_density_rms 0.170
_refine_ls_extinction_method none
_refine_ls_goodness_of_fit_ref 1.098
_refine_ls_hydrogen_treatment constr
_refine_ls_matrix_type full
_refine_ls_number_parameters 407
_refine_ls_number_reflns 3501
_refine_ls_number_restraints 3
_refine_ls_restrained_S_all 1.098
_refine_ls_R_factor_all 0.0907
_refine_ls_R_factor_gt 0.0859
_refine_ls_shift/su_max 0.000
_refine_ls_shift/su_mean 0.000
_refine_ls_structure_factor_coef Fsqd
_refine_ls_weighting_details 'calc w=1/[\s^2^(Fo^2^)+(0.1660P)^2^] where P=(Fo^2^+2Fc^2^)/3'
_refine_ls_weighting_scheme calc
_refine_ls_wR_factor_gt 0.2115
_refine_ls_wR_factor_ref 0.2156
_reflns_number_gt 3129
_reflns_number_total 3501
_reflns_threshold_expression I>2\s(I)
_cod_data_source_file jo800969x-file004.cif
_cod_data_source_block cha116
_cod_depositor_comments
;
The following automatic conversions were performed:
'_symmetry_cell_setting' value 'Triclinic' changed to 'triclinic'
according to '/home/saulius/struct/CIF-dictionaries/cif_core.dic'
dictionary named 'cif_core.dic' version 2.4.1 from
2010-06-29.

'_geom_bond_publ_flag' value 'Y' changed to 'y' according to
'/home/saulius/struct/CIF-dictionaries/cif_core.dic' dictionary named
'cif_core.dic' version 2.4.1 from 2010-06-29 (48
times).

'_geom_angle_publ_flag' value 'Y' changed to 'y' according to
'/home/saulius/struct/CIF-dictionaries/cif_core.dic' dictionary named
'cif_core.dic' version 2.4.1 from 2010-06-29 (76 times).

Automatic conversion script
Id: cif_fix_enum 1527 2010-12-29 10:47:43Z saulius 
;
_cod_database_code 4023617

loop_
_symmetry_equiv_pos_as_xyz
'x, y, z'

loop_
_atom_site_label
_atom_site_type_symbol
_atom_site_fract_x
_atom_site_fract_y
_atom_site_fract_z
_atom_site_U_iso_or_equiv
_atom_site_adp_type
_atom_site_occupancy
_atom_site_symmetry_multiplicity
_atom_site_calc_flag
_atom_site_refinement_flags
_atom_site_disorder_assembly
_atom_site_disorder_group
P11 P 0.3964(2) 0.77699(17) 0.46917(16) 0.0200(4) Uani 1 1 d . . .
P12 P 0.4596(2) 0.60141(18) 0.20256(17) 0.0224(4) Uani 1 1 d . . .
O11 O 0.2593(6) 0.6487(5) 0.4257(5) 0.0252(11) Uani 1 1 d . . .
C11 C 0.5791(8) 0.7440(7) 0.4599(8) 0.0221(15) Uani 1 1 d . . .
C12 C 0.6110(9) 0.6674(7) 0.3429(7) 0.0226(15) Uani 1 1 d . . .
C13 C 0.7539(9) 0.6520(8) 0.3428(8) 0.0250(16) Uani 1 1 d . . .
H13 H 0.7775 0.6048 0.2652 0.030 Uiso 1 1 calc R . .
C14 C 0.8646(9) 0.7018(8) 0.4502(8) 0.0264(16) Uani 1 1 d . . .
H14 H 0.9611 0.6880 0.4463 0.032 Uiso 1 1 calc R . .
C15 C 0.8317(10) 0.7731(8) 0.5644(8) 0.0280(17) Uani 1 1 d . . .
H15 H 0.9053 0.8067 0.6396 0.034 Uiso 1 1 calc R . .
C16 C 0.6913(9) 0.7941(8) 0.5671(8) 0.0269(17) Uani 1 1 d . . .
H16 H 0.6708 0.8442 0.6445 0.032 Uiso 1 1 calc R . .
C111 C 0.3934(9) 0.9228(7) 0.3892(7) 0.0222(15) Uani 1 1 d . . .
C112 C 0.3884(10) 1.0360(8) 0.5065(8) 0.0276(17) Uani 1 1 d . . .
H11A H 0.4938 1.0955 0.5428 0.033 Uiso 1 1 calc R . .
H11B H 0.3328 1.0952 0.4768 0.033 Uiso 1 1 calc R . .
C113 C 0.3093(10) 0.9678(8) 0.6099(8) 0.0290(17) Uani 1 1 d . . .
H11C H 0.1995 0.9194 0.5794 0.035 Uiso 1 1 calc R . .
H11D H 0.3190 1.0374 0.6901 0.035 Uiso 1 1 calc R . .
C114 C 0.3914(9) 0.8631(8) 0.6355(7) 0.0256(16) Uani 1 1 d . . .
H114 H 0.4985 0.9159 0.6762 0.031 Uiso 1 1 calc R . .
C115 C 0.5333(10) 0.9769(8) 0.3213(9) 0.0301(18) Uani 1 1 d . . .
H11E H 0.5343 0.9055 0.2473 0.045 Uiso 1 1 calc R . .
H11F H 0.6260 1.0000 0.3825 0.045 Uiso 1 1 calc R . .
H11G H 0.5296 1.0599 0.2905 0.045 Uiso 1 1 calc R . .
C116 C 0.2483(10) 0.8787(8) 0.2942(8) 0.0274(17) Uani 1 1 d . . .
H11H H 0.2421 0.9576 0.2573 0.041 Uiso 1 1 calc R . .
H11I H 0.1593 0.8465 0.3399 0.041 Uiso 1 1 calc R . .
H11J H 0.2501 0.8035 0.2243 0.041 Uiso 1 1 calc R . .
C117 C 0.3180(12) 0.7624(10) 0.7183(9) 0.038(2) Uani 1 1 d . . .
H11K H 0.3185 0.8132 0.8061 0.058 Uiso 1 1 calc R . .
H11L H 0.3755 0.6977 0.7228 0.058 Uiso 1 1 calc R . .
H11M H 0.2124 0.7106 0.6800 0.058 Uiso 1 1 calc R . .
C121 C 0.3924(9) 0.4106(8) 0.2037(8) 0.0261(16) Uani 1 1 d . . .
H121 H 0.2962 0.3685 0.1416 0.031 Uiso 1 1 calc R . .
C122 C 0.5129(10) 0.3549(8) 0.1431(9) 0.0332(19) Uani 1 1 d . . .
H12A H 0.6039 0.3775 0.2078 0.040 Uiso 1 1 calc R . .
H12B H 0.4709 0.2529 0.1144 0.040 Uiso 1 1 calc R . .
C123 C 0.5566(11) 0.4208(9) 0.0288(9) 0.035(2) Uani 1 1 d . . .
H12C H 0.4795 0.3716 -0.0477 0.042 Uiso 1 1 calc R . .
H12D H 0.6566 0.4135 0.0071 0.042 Uiso 1 1 calc R . .
C124 C 0.5668(10) 0.5755(8) 0.0607(8) 0.0287(17) Uani 1 1 d . . .
H124 H 0.6765 0.6339 0.0852 0.034 Uiso 1 1 calc R . .
C125 C 0.3539(11) 0.3705(8) 0.3332(9) 0.037(2) Uani 1 1 d . . .
H12E H 0.3079 0.2697 0.3200 0.055 Uiso 1 1 calc R . .
H12F H 0.2815 0.4151 0.3681 0.055 Uiso 1 1 calc R . .
H12G H 0.4475 0.4011 0.3946 0.055 Uiso 1 1 calc R . .
C126 C 0.4993(12) 0.6213(9) -0.0536(8) 0.037(2) Uani 1 1 d . . .
H12H H 0.5461 0.5972 -0.1314 0.055 Uiso 1 1 calc R . .
H12I H 0.5202 0.7218 -0.0326 0.055 Uiso 1 1 calc R . .
H12J H 0.3886 0.5743 -0.0700 0.055 Uiso 1 1 calc R . .
P21 P 0.8644(2) 0.28545(17) 0.69735(18) 0.0220(4) Uani 1 1 d . . .
P22 P 0.9343(2) 0.09880(17) 0.89558(17) 0.0215(4) Uani 1 1 d . . .
O21 O 0.7317(6) 0.1545(5) 0.6853(5) 0.0253(11) Uani 1 1 d . . .
C21 C 0.9378(9) 0.3632(8) 0.8678(8) 0.0256(16) Uani 1 1 d . . .
C22 C 0.9570(9) 0.2835(8) 0.9574(7) 0.0220(15) Uani 1 1 d . . .
C23 C 0.9991(9) 0.3472(8) 1.0886(8) 0.0250(16) Uani 1 1 d . . .
H23 H 1.0102 0.2927 1.1501 0.030 Uiso 1 1 calc R . .
C24 C 1.0256(10) 0.4893(8) 1.1321(8) 0.0280(17) Uani 1 1 d . . .
H24 H 1.0557 0.5309 1.2216 0.034 Uiso 1 1 calc R . .
C25 C 1.0071(10) 0.5673(7) 1.0431(8) 0.0287(18) Uani 1 1 d . . .
H25 H 1.0239 0.6636 1.0713 0.034 Uiso 1 1 calc R . .
C26 C 0.9636(10) 0.5062(8) 0.9109(9) 0.0293(18) Uani 1 1 d . . .
H26 H 0.9515 0.5611 0.8501 0.035 Uiso 1 1 calc R . .
C211 C 1.0152(9) 0.2679(8) 0.5961(8) 0.0252(16) Uani 1 1 d . . .
C212 C 0.9921(11) 0.3445(9) 0.4847(8) 0.034(2) Uani 1 1 d . . .
H21A H 1.0692 0.4380 0.5017 0.041 Uiso 1 1 calc R . .
H21B H 1.0057 0.2923 0.4007 0.041 Uiso 1 1 calc R . .
C213 C 0.8321(11) 0.3563(9) 0.4779(8) 0.0334(19) Uani 1 1 d . . .
H21C H 0.7541 0.2649 0.4433 0.040 Uiso 1 1 calc R . .
H21D H 0.8223 0.4213 0.4218 0.040 Uiso 1 1 calc R . .
C214 C 0.8142(10) 0.4111(7) 0.6180(8) 0.0263(17) Uani 1 1 d . . .
H214 H 0.8944 0.5035 0.6494 0.032 Uiso 1 1 calc R . .
C215 C 1.1773(10) 0.3336(10) 0.6690(9) 0.0355(19) Uani 1 1 d . . .
H21E H 1.1895 0.2841 0.7382 0.053 Uiso 1 1 calc R . .
H21F H 1.1938 0.4310 0.7072 0.053 Uiso 1 1 calc R . .
H21G H 1.2520 0.3277 0.6083 0.053 Uiso 1 1 calc R . .
C216 C 0.9884(10) 0.1144(8) 0.5411(8) 0.0272(17) Uani 1 1 d . . .
H21H H 1.0693 0.1054 0.4880 0.041 Uiso 1 1 calc R . .
H21I H 0.8890 0.0740 0.4872 0.041 Uiso 1 1 calc R . .
H21J H 0.9898 0.0657 0.6128 0.041 Uiso 1 1 calc R . .
C217 C 0.6584(10) 0.4254(9) 0.6435(9) 0.0325(19) Uani 1 1 d . . .
H21K H 0.6449 0.5028 0.6078 0.049 Uiso 1 1 calc R . .
H21L H 0.6532 0.4429 0.7373 0.049 Uiso 1 1 calc R . .
H21M H 0.5773 0.3396 0.6016 0.049 Uiso 1 1 calc R . .
C221 C 0.7504(8) 0.0049(7) 0.9567(8) 0.0234(15) Uani 1 1 d . . .
H221 H 0.7028 -0.0852 0.8938 0.028 Uiso 1 1 calc R . .
C222 C 0.8005(10) -0.0295(9) 1.0855(9) 0.0299(17) Uani 1 1 d . . .
H22A H 0.8186 0.0508 1.1579 0.036 Uiso 1 1 calc R . .
H22B H 0.7203 -0.1095 1.1049 0.036 Uiso 1 1 calc R . .
C223 C 0.9468(10) -0.0640(9) 1.0689(9) 0.0319(18) Uani 1 1 d . . .
H22C H 0.9924 -0.0728 1.1533 0.038 Uiso 1 1 calc R . .
H22D H 0.9248 -0.1531 1.0067 0.038 Uiso 1 1 calc R . .
C224 C 1.0563(10) 0.0511(9) 1.0186(8) 0.0292(17) Uani 1 1 d . . .
H224 H 1.1009 0.1326 1.0920 0.035 Uiso 1 1 calc R . .
C225 C 0.6309(10) 0.0776(9) 0.9673(9) 0.0305(18) Uani 1 1 d . . .
H22E H 0.5389 0.0178 0.9946 0.046 Uiso 1 1 calc R . .
H22F H 0.6051 0.0973 0.8826 0.046 Uiso 1 1 calc R . .
H22G H 0.6716 0.1646 1.0316 0.046 Uiso 1 1 calc R . .
C226 C 1.1875(11) 0.0132(10) 0.9563(9) 0.0352(19) Uani 1 1 d . . .
H22H H 1.2481 -0.0133 1.0206 0.053 Uiso 1 1 calc R . .
H22I H 1.2529 0.0933 0.9265 0.053 Uiso 1 1 calc R . .
H22J H 1.1451 -0.0645 0.8822 0.053 Uiso 1 1 calc R . .

loop_
_atom_site_aniso_label
_atom_site_aniso_U_11
_atom_site_aniso_U_22
_atom_site_aniso_U_33
_atom_site_aniso_U_23
_atom_site_aniso_U_13
_atom_site_aniso_U_12
P11 0.0272(9) 0.0142(8) 0.0156(9) -0.0028(7) 0.0007(7) 0.0060(7)
P12 0.0305(9) 0.0161(8) 0.0174(9) -0.0037(7) 0.0021(8) 0.0072(7)
O11 0.033(3) 0.016(2) 0.021(3) -0.003(2) 0.002(2) 0.004(2)
C11 0.024(4) 0.020(3) 0.024(4) 0.000(3) 0.006(3) 0.010(3)
C12 0.028(4) 0.014(3) 0.021(4) 0.002(3) 0.002(3) 0.001(3)
C13 0.033(4) 0.018(3) 0.023(4) 0.000(3) 0.003(3) 0.008(3)
C14 0.028(4) 0.018(3) 0.033(4) 0.003(3) 0.002(3) 0.009(3)
C15 0.034(4) 0.017(3) 0.026(4) -0.004(3) -0.009(3) 0.006(3)
C16 0.032(4) 0.018(3) 0.023(4) -0.005(3) -0.006(3) 0.004(3)
C111 0.032(4) 0.016(3) 0.018(3) 0.002(3) 0.001(3) 0.008(3)
C112 0.035(4) 0.018(3) 0.024(4) -0.005(3) -0.004(3) 0.007(3)
C113 0.035(4) 0.021(4) 0.027(4) -0.006(3) -0.001(3) 0.011(3)
C114 0.035(4) 0.021(3) 0.020(4) -0.001(3) -0.001(3) 0.011(3)
C115 0.039(5) 0.023(4) 0.030(4) 0.008(3) 0.007(4) 0.009(3)
C116 0.037(4) 0.022(4) 0.021(4) 0.004(3) -0.005(3) 0.009(3)
C117 0.066(6) 0.034(5) 0.023(4) 0.004(4) 0.015(4) 0.026(5)
C121 0.032(4) 0.018(3) 0.023(4) -0.006(3) -0.002(3) 0.006(3)
C122 0.044(5) 0.016(3) 0.036(5) -0.003(3) 0.005(4) 0.009(3)
C123 0.049(5) 0.022(4) 0.035(5) -0.002(4) 0.019(4) 0.016(4)
C124 0.035(4) 0.021(4) 0.026(4) -0.002(3) 0.006(3) 0.008(3)
C125 0.053(5) 0.017(4) 0.038(5) -0.001(4) 0.009(4) 0.011(4)
C126 0.055(6) 0.033(4) 0.022(4) 0.003(4) 0.006(4) 0.015(4)
P21 0.0291(10) 0.0138(8) 0.0192(9) -0.0021(7) -0.0009(8) 0.0051(7)
P22 0.0281(10) 0.0163(8) 0.0189(9) -0.0004(7) 0.0028(7) 0.0075(7)
O21 0.030(3) 0.018(2) 0.024(3) 0.000(2) -0.001(2) 0.005(2)
C21 0.030(4) 0.019(3) 0.026(4) 0.000(3) 0.005(3) 0.008(3)
C22 0.026(4) 0.021(3) 0.018(3) -0.002(3) 0.003(3) 0.010(3)
C23 0.035(4) 0.018(3) 0.019(4) -0.001(3) 0.002(3) 0.006(3)
C24 0.036(4) 0.018(3) 0.022(4) -0.010(3) -0.002(3) 0.007(3)
C25 0.040(4) 0.014(3) 0.026(4) -0.010(3) -0.010(3) 0.011(3)
C26 0.039(4) 0.015(3) 0.032(4) 0.001(3) -0.006(4) 0.009(3)
C211 0.029(4) 0.018(3) 0.024(4) -0.004(3) 0.004(3) 0.006(3)
C212 0.056(6) 0.023(4) 0.021(4) 0.003(3) 0.010(4) 0.011(4)
C213 0.048(5) 0.023(4) 0.024(4) 0.001(3) -0.004(4) 0.008(4)
C214 0.040(5) 0.009(3) 0.026(4) 0.000(3) -0.004(3) 0.007(3)
C215 0.031(4) 0.032(4) 0.034(5) -0.002(4) 0.004(4) 0.003(4)
C216 0.035(4) 0.019(4) 0.025(4) -0.001(3) 0.007(3) 0.008(3)
C217 0.040(5) 0.023(4) 0.034(5) 0.002(4) -0.001(4) 0.013(4)
C221 0.024(4) 0.016(3) 0.027(4) 0.001(3) 0.002(3) 0.004(3)
C222 0.033(4) 0.025(4) 0.031(4) 0.008(4) 0.007(4) 0.007(3)
C223 0.041(5) 0.031(4) 0.031(4) 0.010(4) 0.004(4) 0.019(4)
C224 0.032(4) 0.034(4) 0.027(4) -0.001(3) 0.002(3) 0.021(4)
C225 0.035(4) 0.024(4) 0.033(4) -0.001(3) 0.005(4) 0.013(3)
C226 0.041(5) 0.039(5) 0.033(4) 0.004(4) 0.007(4) 0.025(4)

loop_
_atom_type_symbol
_atom_type_description
_atom_type_scat_dispersion_real
_atom_type_scat_dispersion_imag
_atom_type_scat_source
C C 0.0181 0.0000 'International Tables Vol C Tables 4.2.6.8 and 6.1.1.4'
H H 0.0000 0.0000 'International Tables Vol C Tables 4.2.6.8 and 6.1.1.4'
O O 0.0492 0.0000 'International Tables Vol C Tables 4.2.6.8 and 6.1.1.4'
P P 0.2955 0.0000 'International Tables Vol C Tables 4.2.6.8 and 6.1.1.4'

loop_
_geom_angle_atom_site_label_1
_geom_angle_atom_site_label_2
_geom_angle_atom_site_label_3
_geom_angle_site_symmetry_1
_geom_angle_site_symmetry_2
_geom_angle_site_symmetry_3
_geom_angle
_geom_angle_publ_flag
O11 P11 C11 . . . 113.6(3) y
O11 P11 C114 . . . 110.9(3) y
C11 P11 C114 . . . 109.0(4) y
O11 P11 C111 . . . 114.3(3) y
C11 P11 C111 . . . 110.7(4) y
C114 P11 C111 . . . 97.2(3) y
C12 P12 C124 . . . 103.5(4) y
C12 P12 C121 . . . 101.0(3) y
C124 P12 C121 . . . 92.0(4) y
C16 C11 C12 . . . 118.6(7) y
C16 C11 P11 . . . 119.9(6) y
C12 C11 P11 . . . 121.5(6) y
C13 C12 C11 . . . 117.7(7) y
C13 C12 P12 . . . 124.7(6) y
C11 C12 P12 . . . 117.6(6) y
C12 C13 C14 . . . 123.3(7) y
C12 C13 H13 . . . 118.4 ?
C14 C13 H13 . . . 118.4 ?
C13 C14 C15 . . . 118.8(7) y
C13 C14 H14 . . . 120.6 ?
C15 C14 H14 . . . 120.6 ?
C16 C15 C14 . . . 119.6(7) y
C16 C15 H15 . . . 120.2 ?
C14 C15 H15 . . . 120.2 ?
C15 C16 C11 . . . 122.0(7) y
C15 C16 H16 . . . 119 ?
C11 C16 H16 . . . 119 ?
C116 C111 C115 . . . 110.5(7) y
C116 C111 C112 . . . 110.4(6) y
C115 C111 C112 . . . 110.3(6) y
C116 C111 P11 . . . 109.2(5) y
C115 C111 P11 . . . 114.0(5) y
C112 C111 P11 . . . 102.1(5) y
C113 C112 C111 . . . 109.8(6) y
C113 C112 H11A . . . 109.7 ?
C111 C112 H11A . . . 109.7 ?
C113 C112 H11B . . . 109.7 ?
C111 C112 H11B . . . 109.7 ?
H11A C112 H11B . . . 108.2 ?
C112 C113 C114 . . . 105.4(7) y
C112 C113 H11C . . . 110.7 ?
C114 C113 H11C . . . 110.7 ?
C112 C113 H11D . . . 110.7 ?
C114 C113 H11D . . . 110.7 ?
H11C C113 H11D . . . 108.8 ?
C117 C114 C113 . . . 116.7(7) y
C117 C114 P11 . . . 112.6(6) y
C113 C114 P11 . . . 101.2(5) y
C117 C114 H114 . . . 108.7 ?
C113 C114 H114 . . . 108.7 ?
P11 C114 H114 . . . 108.7 ?
C111 C115 H11E . . . 109.5 ?
C111 C115 H11F . . . 109.5 ?
H11E C115 H11F . . . 109.5 ?
C111 C115 H11G . . . 109.5 ?
H11E C115 H11G . . . 109.5 ?
H11F C115 H11G . . . 109.5 ?
C111 C116 H11H . . . 109.5 ?
C111 C116 H11I . . . 109.5 ?
H11H C116 H11I . . . 109.5 ?
C111 C116 H11J . . . 109.5 ?
H11H C116 H11J . . . 109.5 ?
H11I C116 H11J . . . 109.5 ?
C114 C117 H11K . . . 109.5 ?
C114 C117 H11L . . . 109.5 ?
H11K C117 H11L . . . 109.5 ?
C114 C117 H11M . . . 109.5 ?
H11K C117 H11M . . . 109.5 ?
H11L C117 H11M . . . 109.5 ?
C125 C121 C122 . . . 114.5(7) y
C125 C121 P12 . . . 116.6(5) y
C122 C121 P12 . . . 105.3(5) y
C125 C121 H121 . . . 106.6 ?
C122 C121 H121 . . . 106.6 ?
P12 C121 H121 . . . 106.6 ?
C123 C122 C121 . . . 108.2(7) y
C123 C122 H12A . . . 110.1 ?
C121 C122 H12A . . . 110.1 ?
C123 C122 H12B . . . 110.1 ?
C121 C122 H12B . . . 110.1 ?
H12A C122 H12B . . . 108.4 ?
C122 C123 C124 . . . 110.2(7) y
C122 C123 H12C . . . 109.6 ?
C124 C123 H12C . . . 109.6 ?
C122 C123 H12D . . . 109.6 ?
C124 C123 H12D . . . 109.6 ?
H12C C123 H12D . . . 108.1 ?
C126 C124 C123 . . . 112.7(7) y
C126 C124 P12 . . . 109.1(6) y
C123 C124 P12 . . . 108.1(6) y
C126 C124 H124 . . . 109 ?
C123 C124 H124 . . . 109 ?
P12 C124 H124 . . . 109 ?
C121 C125 H12E . . . 109.5 ?
C121 C125 H12F . . . 109.5 ?
H12E C125 H12F . . . 109.5 ?
C121 C125 H12G . . . 109.5 ?
H12E C125 H12G . . . 109.5 ?
H12F C125 H12G . . . 109.5 ?
C124 C126 H12H . . . 109.5 ?
C124 C126 H12I . . . 109.5 ?
H12H C126 H12I . . . 109.5 ?
C124 C126 H12J . . . 109.5 ?
H12H C126 H12J . . . 109.5 ?
H12I C126 H12J . . . 109.5 ?
O21 P21 C214 . . . 112.1(3) y
O21 P21 C21 . . . 111.0(3) y
C214 P21 C21 . . . 109.8(4) y
O21 P21 C211 . . . 114.5(3) y
C214 P21 C211 . . . 95.5(4) y
C21 P21 C211 . . . 113.1(4) y
C22 P22 C224 . . . 105.5(4) y
C22 P22 C221 . . . 102.8(3) y
C224 P22 C221 . . . 92.6(4) y
C22 C21 C26 . . . 119.5(7) y
C22 C21 P21 . . . 121.8(6) y
C26 C21 P21 . . . 118.4(6) y
C21 C22 C23 . . . 118.9(7) y
C21 C22 P22 . . . 118.1(6) y
C23 C22 P22 . . . 122.9(6) y
C22 C23 C24 . . . 121.9(7) y
C22 C23 H23 . . . 119 ?
C24 C23 H23 . . . 119 ?
C25 C24 C23 . . . 118.8(7) y
C25 C24 H24 . . . 120.6 ?
C23 C24 H24 . . . 120.6 ?
C24 C25 C26 . . . 120.6(7) y
C24 C25 H25 . . . 119.7 ?
C26 C25 H25 . . . 119.7 ?
C25 C26 C21 . . . 120.2(7) y
C25 C26 H26 . . . 119.9 ?
C21 C26 H26 . . . 119.9 ?
C216 C211 C215 . . . 109.1(7) y
C216 C211 C212 . . . 110.6(6) y
C215 C211 C212 . . . 110.7(7) y
C216 C211 P21 . . . 109.7(5) y
C215 C211 P21 . . . 113.5(6) y
C212 C211 P21 . . . 103.1(5) y
C213 C212 C211 . . . 109.4(7) y
C213 C212 H21A . . . 109.8 ?
C211 C212 H21A . . . 109.8 ?
C213 C212 H21B . . . 109.8 ?
C211 C212 H21B . . . 109.8 ?
H21A C212 H21B . . . 108.2 ?
C212 C213 C214 . . . 104.6(7) y
C212 C213 H21C . . . 110.8 ?
C214 C213 H21C . . . 110.8 ?
C212 C213 H21D . . . 110.8 ?
C214 C213 H21D . . . 110.8 ?
H21C C213 H21D . . . 108.9 ?
C213 C214 C217 . . . 116.8(7) y
C213 C214 P21 . . . 100.1(5) y
C217 C214 P21 . . . 113.9(6) y
C213 C214 H214 . . . 108.5 ?
C217 C214 H214 . . . 108.5 ?
P21 C214 H214 . . . 108.5 ?
C211 C215 H21E . . . 109.5 ?
C211 C215 H21F . . . 109.5 ?
H21E C215 H21F . . . 109.5 ?
C211 C215 H21G . . . 109.5 ?
H21E C215 H21G . . . 109.5 ?
H21F C215 H21G . . . 109.5 ?
C211 C216 H21H . . . 109.5 ?
C211 C216 H21I . . . 109.5 ?
H21H C216 H21I . . . 109.5 ?
C211 C216 H21J . . . 109.5 ?
H21H C216 H21J . . . 109.5 ?
H21I C216 H21J . . . 109.5 ?
C214 C217 H21K . . . 109.5 ?
C214 C217 H21L . . . 109.5 ?
H21K C217 H21L . . . 109.5 ?
C214 C217 H21M . . . 109.5 ?
H21K C217 H21M . . . 109.5 ?
H21L C217 H21M . . . 109.5 ?
C225 C221 C222 . . . 113.7(7) y
C225 C221 P22 . . . 116.4(5) y
C222 C221 P22 . . . 105.4(5) y
C225 C221 H221 . . . 107 ?
C222 C221 H221 . . . 107 ?
P22 C221 H221 . . . 107 ?
C223 C222 C221 . . . 107.0(7) y
C223 C222 H22A . . . 110.3 ?
C221 C222 H22A . . . 110.3 ?
C223 C222 H22B . . . 110.3 ?
C221 C222 H22B . . . 110.3 ?
H22A C222 H22B . . . 108.6 ?
C224 C223 C222 . . . 108.2(6) y
C224 C223 H22C . . . 110.1 ?
C222 C223 H22C . . . 110.1 ?
C224 C223 H22D . . . 110.1 ?
C222 C223 H22D . . . 110.1 ?
H22C C223 H22D . . . 108.4 ?
C223 C224 C226 . . . 114.8(7) y
C223 C224 P22 . . . 105.2(6) y
C226 C224 P22 . . . 110.5(6) y
C223 C224 H224 . . . 108.7 ?
C226 C224 H224 . . . 108.7 ?
P22 C224 H224 . . . 108.7 ?
C221 C225 H22E . . . 109.5 ?
C221 C225 H22F . . . 109.5 ?
H22E C225 H22F . . . 109.5 ?
C221 C225 H22G . . . 109.5 ?
H22E C225 H22G . . . 109.5 ?
H22F C225 H22G . . . 109.5 ?
C224 C226 H22H . . . 109.5 ?
C224 C226 H22I . . . 109.5 ?
H22H C226 H22I . . . 109.5 ?
C224 C226 H22J . . . 109.5 ?
H22H C226 H22J . . . 109.5 ?
H22I C226 H22J . . . 109.5 ?

loop_
_geom_bond_atom_site_label_1
_geom_bond_atom_site_label_2
_geom_bond_site_symmetry_1
_geom_bond_site_symmetry_2
_geom_bond_distance
_geom_bond_publ_flag
P11 O11 . . 1.506(5) y
P11 C11 . . 1.831(7) y
P11 C114 . . 1.833(8) y
P11 C111 . . 1.859(7) y
P12 C12 . . 1.848(8) y
P12 C124 . . 1.871(9) y
P12 C121 . . 1.884(8) y
C11 C16 . . 1.393(11) y
C11 C12 . . 1.444(10) y
C12 C13 . . 1.382(11) y
C13 C14 . . 1.387(11) y
C13 H13 . . 0.95 ?
C14 C15 . . 1.400(12) y
C14 H14 . . 0.95 ?
C15 C16 . . 1.385(12) y
C15 H15 . . 0.95 ?
C16 H16 . . 0.95 ?
C111 C116 . . 1.52(1) y
C111 C115 . . 1.521(12) y
C111 C112 . . 1.562(10) y
C112 C113 . . 1.507(12) y
C112 H11a . . 0.99 ?
C112 H11b . . 0.99 ?
C113 C114 . . 1.552(11) y
C113 H11c . . 0.99 ?
C113 H11d . . 0.99 ?
C114 C117 . . 1.505(12) y
C114 H114 . . 1 ?
C115 H11e . . 0.98 ?
C115 H11f . . 0.98 ?
C115 H11g . . 0.98 ?
C116 H11h . . 0.98 ?
C116 H11i . . 0.98 ?
C116 H11j . . 0.98 ?
C117 H11k . . 0.98 ?
C117 H11l . . 0.98 ?
C117 H11m . . 0.98 ?
C121 C125 . . 1.525(12) y
C121 C122 . . 1.532(11) y
C121 H121 . . 1 ?
C122 C123 . . 1.502(13) y
C122 H12a . . 0.99 ?
C122 H12b . . 0.99 ?
C123 C124 . . 1.551(11) y
C123 H12c . . 0.99 ?
C123 H12d . . 0.99 ?
C124 C126 . . 1.533(12) y
C124 H124 . . 1 ?
C125 H12e . . 0.98 ?
C125 H12f . . 0.98 ?
C125 H12g . . 0.98 ?
C126 H12h . . 0.98 ?
C126 H12i . . 0.98 ?
C126 H12j . . 0.98 ?
P21 O21 . . 1.504(5) y
P21 C214 . . 1.819(7) y
P21 C21 . . 1.828(8) y
P21 C211 . . 1.844(8) y
P22 C22 . . 1.853(8) y
P22 C224 . . 1.892(8) y
P22 C221 . . 1.898(8) y
C21 C22 . . 1.393(11) y
C21 C26 . . 1.412(10) y
C22 C23 . . 1.397(11) y
C23 C24 . . 1.403(10) y
C23 H23 . . 0.95 ?
C24 C25 . . 1.375(12) y
C24 H24 . . 0.95 ?
C25 C26 . . 1.403(12) y
C25 H25 . . 0.95 ?
C26 H26 . . 0.95 ?
C211 C216 . . 1.531(10) y
C211 C215 . . 1.534(11) y
C211 C212 . . 1.564(12) y
C212 C213 . . 1.523(13) y
C212 H21a . . 0.99 ?
C212 H21b . . 0.99 ?
C213 C214 . . 1.524(12) y
C213 H21c . . 0.99 ?
C213 H21d . . 0.99 ?
C214 C217 . . 1.532(12) y
C214 H214 . . 1 ?
C215 H21e . . 0.98 ?
C215 H21f . . 0.98 ?
C215 H21g . . 0.98 ?
C216 H21h . . 0.98 ?
C216 H21i . . 0.98 ?
C216 H21j . . 0.98 ?
C217 H21k . . 0.98 ?
C217 H21l . . 0.98 ?
C217 H21m . . 0.98 ?
C221 C225 . . 1.518(11) y
C221 C222 . . 1.540(11) y
C221 H221 . . 1 ?
C222 C223 . . 1.517(12) y
C222 H22a . . 0.99 ?
C222 H22b . . 0.99 ?
C223 C224 . . 1.508(12) y
C223 H22c . . 0.99 ?
C223 H22d . . 0.99 ?
C224 C226 . . 1.538(11) y
C224 H224 . . 1 ?
C225 H22e . . 0.98 ?
C225 H22f . . 0.98 ?
C225 H22g . . 0.98 ?
C226 H22h . . 0.98 ?
C226 H22i . . 0.98 ?
C226 H22j . . 0.98 ?

loop_
_geom_torsion_atom_site_label_1
_geom_torsion_atom_site_label_2
_geom_torsion_atom_site_label_3
_geom_torsion_atom_site_label_4
_geom_torsion_site_symmetry_1
_geom_torsion_site_symmetry_2
_geom_torsion_site_symmetry_3
_geom_torsion_site_symmetry_4
_geom_torsion
_geom_torsion_publ_flag
O11 P11 C11 C16 . . . . -129.4(6) ?
C114 P11 C11 C16 . . . . -5.3(7) ?
C111 P11 C11 C16 . . . . 100.4(7) ?
O11 P11 C11 C12 . . . . 50.9(7) ?
C114 P11 C11 C12 . . . . 175.1(6) ?
C111 P11 C11 C12 . . . . -79.2(7) ?
C16 C11 C12 C13 . . . . -2.00(11) ?
P11 C11 C12 C13 . . . . 177.6(5) ?
C16 C11 C12 P12 . . . . 179.6(6) ?
P11 C11 C12 P12 . . . . -0.8(9) ?
C124 P12 C12 C13 . . . . -19.9(7) ?
C121 P12 C12 C13 . . . . 74.9(7) ?
C124 P12 C12 C11 . . . . 158.3(6) ?
C121 P12 C12 C11 . . . . -106.9(6) ?
C11 C12 C13 C14 . . . . 2.30(11) ?
P12 C12 C13 C14 . . . . -179.5(6) ?
C12 C13 C14 C15 . . . . -0.80(11) ?
C13 C14 C15 C16 . . . . -1.10(11) ?
C14 C15 C16 C11 . . . . 1.30(12) ?
C12 C11 C16 C15 . . . . 0.30(12) ?
P11 C11 C16 C15 . . . . -179.3(6) ?
O11 P11 C111 C116 . . . . -0.1(6) ?
C11 P11 C111 C116 . . . . 129.6(5) ?
C114 P11 C111 C116 . . . . -116.9(6) ?
O11 P11 C111 C115 . . . . -124.2(6) ?
C11 P11 C111 C115 . . . . 5.5(7) ?
C114 P11 C111 C115 . . . . 119.0(6) ?
O11 P11 C111 C112 . . . . 116.9(5) ?
C11 P11 C111 C112 . . . . -113.4(5) ?
C114 P11 C111 C112 . . . . 0.0(6) ?
C116 C111 C112 C113 . . . . 87.0(8) ?
C115 C111 C112 C113 . . . . -150.6(7) ?
P11 C111 C112 C113 . . . . -29.0(7) ?
C111 C112 C113 C114 . . . . 51.8(8) ?
C112 C113 C114 C117 . . . . -169.7(7) ?
C112 C113 C114 P11 . . . . -47.2(7) ?
O11 P11 C114 C117 . . . . 32.7(7) ?
C11 P11 C114 C117 . . . . -93.0(7) ?
C111 P11 C114 C117 . . . . 152.2(6) ?
O11 P11 C114 C113 . . . . -92.6(6) ?
C11 P11 C114 C113 . . . . 141.7(5) ?
C111 P11 C114 C113 . . . . 26.8(6) ?
C12 P12 C121 C125 . . . . 50.3(7) ?
C124 P12 C121 C125 . . . . 154.4(7) ?
C12 P12 C121 C122 . . . . -77.9(6) ?
C124 P12 C121 C122 . . . . 26.2(6) ?
C125 C121 C122 C123 . . . . -171.1(7) ?
P12 C121 C122 C123 . . . . -41.7(8) ?
C121 C122 C123 C124 . . . . 39.6(1) ?
C122 C123 C124 C126 . . . . -139.3(8) ?
C122 C123 C124 P12 . . . . -18.6(9) ?
C12 P12 C124 C126 . . . . -140.2(6) ?
C121 P12 C124 C126 . . . . 118.0(6) ?
C12 P12 C124 C123 . . . . 96.9(6) ?
C121 P12 C124 C123 . . . . -4.9(7) ?
O21 P21 C21 C22 . . . . 42.9(7) ?
C214 P21 C21 C22 . . . . 167.3(6) ?
C211 P21 C21 C22 . . . . -87.3(7) ?
O21 P21 C21 C26 . . . . -131.8(7) ?
C214 P21 C21 C26 . . . . -7.4(8) ?
C211 P21 C21 C26 . . . . 97.9(7) ?
C26 C21 C22 C23 . . . . 1.00(12) ?
P21 C21 C22 C23 . . . . -173.7(6) ?
C26 C21 C22 P22 . . . . -176.1(6) ?
P21 C21 C22 P22 . . . . 9.2(9) ?
C224 P22 C22 C21 . . . . 153.1(6) ?
C221 P22 C22 C21 . . . . -110.5(6) ?
C224 P22 C22 C23 . . . . -23.9(8) ?
C221 P22 C22 C23 . . . . 72.5(7) ?
C21 C22 C23 C24 . . . . -1.30(12) ?
P22 C22 C23 C24 . . . . 175.7(6) ?
C22 C23 C24 C25 . . . . 1.00(13) ?
C23 C24 C25 C26 . . . . -0.40(13) ?
C24 C25 C26 C21 . . . . 0.20(13) ?
C22 C21 C26 C25 . . . . -0.50(13) ?
P21 C21 C26 C25 . . . . 174.4(7) ?
O21 P21 C211 C216 . . . . -11.6(7) ?
C214 P21 C211 C216 . . . . -128.9(6) ?
C21 P21 C211 C216 . . . . 116.9(6) ?
O21 P21 C211 C215 . . . . -133.9(6) ?
C214 P21 C211 C215 . . . . 108.8(6) ?
C21 P21 C211 C215 . . . . -5.5(7) ?
O21 P21 C211 C212 . . . . 106.3(5) ?
C214 P21 C211 C212 . . . . -11.0(6) ?
C21 P21 C211 C212 . . . . -125.3(5) ?
C216 C211 C212 C213 . . . . 98.1(8) ?
C215 C211 C212 C213 . . . . -140.9(7) ?
P21 C211 C212 C213 . . . . -19.1(7) ?
C211 C212 C213 C214 . . . . 48.3(8) ?
C212 C213 C214 C217 . . . . -176.3(6) ?
C212 C213 C214 P21 . . . . -52.8(7) ?
O21 P21 C214 C213 . . . . -82.2(6) ?
C21 P21 C214 C213 . . . . 154.1(5) ?
C211 P21 C214 C213 . . . . 37.1(6) ?
O21 P21 C214 C217 . . . . 43.3(7) ?
C21 P21 C214 C217 . . . . -80.5(6) ?
C211 P21 C214 C217 . . . . 162.5(6) ?
C22 P22 C221 C225 . . . . 32.1(7) ?
C224 P22 C221 C225 . . . . 138.6(6) ?
C22 P22 C221 C222 . . . . -94.9(5) ?
C224 P22 C221 C222 . . . . 11.6(6) ?
C225 C221 C222 C223 . . . . -164.8(7) ?
P22 C221 C222 C223 . . . . -36.2(7) ?
C221 C222 C223 C224 . . . . 51.0(9) ?
C222 C223 C224 C226 . . . . -161.6(7) ?
C222 C223 C224 P22 . . . . -40.0(8) ?
C22 P22 C224 C223 . . . . 119.7(6) ?
C221 P22 C224 C223 . . . . 15.6(6) ?
C22 P22 C224 C226 . . . . -115.9(6) ?
C221 P22 C224 C226 . . . . 140.0(6) ?
